data_7716475
loop_
_publ_author_name
'Khrizanforova, Vera V.'
'Fayzullin, Robert R.'
'Morozov, Vladimir I.'
'Budnikova, Yulia H.'

_publ_section_title
;
 Proton-assisted seven-electron acceptor properties of
 di-iso-propylphenyl-bis-iminoacenaphthene.
;
_journal_issue 28
_journal_name_full 'Dalton transactions (Cambridge, England : 2003)'
_journal_page_first 11659
_journal_page_last 11663
_journal_paper_doi 10.1039/d4dt01039f
_journal_volume 53
_journal_year 2024
_chemical_absolute_configuration ad
_chemical_formula_moiety 'C44 H63 N2 Na O2'
_chemical_formula_sum 'C44 H63 N2 Na O2'
_chemical_formula_weight 674.95
_space_group_crystal_system trigonal
_space_group_IT_number 144
_space_group_name_Hall 'P 31'
_space_group_name_H-M_alt 'P 31'
_atom_sites_solution_hydrogens mixed
_audit_creation_method SHELXL-2018/3
_audit_update_record
;
2024-04-02 deposited with the CCDC.	2024-06-25 downloaded from the CCDC.
;
_cell_angle_alpha 90
_cell_angle_beta 90
_cell_angle_gamma 120
_cell_formula_units_Z 3
_cell_length_a 11.9362(2)
_cell_length_b 11.9362(2)
_cell_length_c 24.8045(7)
_cell_measurement_reflns_used 37742
_cell_measurement_temperature 101(2)
_cell_measurement_theta_max 27.16
_cell_measurement_theta_min 2.46
_cell_volume 3060.51(11)
_computing_cell_refinement 'APEX4 v2021.10-0 (Bruker AXS)'
_computing_data_collection 'APEX4 v2021.10-0 (Bruker AXS)'
_computing_data_reduction 'APEX4 v2021.10-0 (Bruker AXS)'
_computing_molecular_graphics
;
WinGX (Farrugia, 2012); ORTEP-3 (Farrugia, 2012);
PLATON (Spek, 2009); Olex2 (Dolomanov et al., 2009)
;
_computing_publication_material
;
WinGX (Farrugia, 2012); ORTEP-3 (Farrugia, 2012);
PLATON (Spek, 2009); Olex2 (Dolomanov et al., 2009)
;
_computing_structure_refinement 'SHELXL-2018/3 (Sheldrick, 2015)'
_computing_structure_solution 'SHELXT-2018/2 (Sheldrick, 2015)'
_diffrn_ambient_temperature 101(2)
_diffrn_measured_fraction_theta_full 0.999
_diffrn_measured_fraction_theta_max 1.000
_diffrn_measurement_device_type 'Bruker D8 QUEST'
_diffrn_measurement_method '\f and \w scans'
_diffrn_radiation_probe x-ray
_diffrn_radiation_type MoK\a
_diffrn_radiation_wavelength 0.71073
_diffrn_reflns_av_R_equivalents 0.0730
_diffrn_reflns_av_unetI/netI 0.0294
_diffrn_reflns_Laue_measured_fraction_full 0.999
_diffrn_reflns_Laue_measured_fraction_max 1.000
_diffrn_reflns_limit_h_max 14
_diffrn_reflns_limit_h_min -15
_diffrn_reflns_limit_k_max 15
_diffrn_reflns_limit_k_min -14
_diffrn_reflns_limit_l_max 31
_diffrn_reflns_limit_l_min -31
_diffrn_reflns_number 152341
_diffrn_reflns_point_group_measured_fraction_full 0.999
_diffrn_reflns_point_group_measured_fraction_max 0.999
_diffrn_reflns_theta_full 25.242
_diffrn_reflns_theta_max 26.731
_diffrn_reflns_theta_min 2.134
_diffrn_source 'microfocus Mo X-ray tube'
_exptl_absorpt_coefficient_mu 0.075
_exptl_absorpt_correction_T_max 0.9427
_exptl_absorpt_correction_T_min 0.9165
_exptl_absorpt_correction_type multi-scan
_exptl_absorpt_process_details
;
SADABS-2016/2 (Stalke et al., 2015)

 Equivalent reflections defined by point group 3(H) for scaling and error model
 Mean and maximum errors in direction cosine check function =   0.000   0.000
 Restraint esd for equal adjacent scale factors =  0.0100
 Maximum odd and even orders for spherical harmonics =   1   4

 wR2(int) =  0.1649 (selected reflections only, before parameter refinement)
 wR2(int) =  0.0700 (selected reflections only, after parameter refinement)

  156781 total and   9880 unique reflections.
 Reflections rejected for which |I-<I>|/su >   3.00
 where:  su^2 = sigma(I)^2 + (  0.04000 <I>)^2  (sigma(I) from SAINT)

  155284 total and   9877 unique reflections left after |I-<I>|/su test
 su^2 = [K*sigma(I)]^2 + [g<I>]^2  where sigma(I) is from SAINT

 Error model 5: refine all K and overall g
 Run 2theta R(int) Incid. factors Diffr. factors    K      g   I/s(lim) Total I>2sig(I)
   1  24.0  0.0682  0.052 - 0.104  1.019 - 1.039  0.948  0.0263  38.0   12532    9529
   2  24.0  0.0618  0.026 - 0.077  1.018 - 1.039  0.932  0.0263  38.0   16039   12021
   3  24.0  0.0636  0.069 - 0.085  1.018 - 1.039  0.934  0.0263  38.0   11809    9227
   4  24.0  0.0637  0.064 - 0.096  1.018 - 1.039  0.939  0.0263  38.0   11831    9287
   5  24.0  0.0635  0.073 - 0.089  1.019 - 1.039  0.945  0.0263  38.0   11506    9003
   6  24.0  0.0708  0.027 - 0.095  1.018 - 1.039  0.927  0.0263  38.0   26898   20151
   7  24.0  0.0700  0.027 - 0.095  1.018 - 1.039  0.926  0.0263  38.0   26259   19904
   8   0.0  0.0893  0.031 - 0.078  1.020 - 1.038  0.986  0.0263  38.0   13075    9693
   9   0.0  0.0953  0.036 - 0.089  1.018 - 1.039  0.997  0.0263  38.0   12779    9292
  10   0.0  0.0933  0.038 - 0.088  1.018 - 1.039  0.984  0.0263  38.0   12556    9199

  155284 Corrected reflections written to file hkl
 Estimated minimum and maximum transmission:  0.9165  0.9427
 Additional spherical absorption correction applied with mu*r =  0.0100
 3lambda correction factor = 0.00150
;
_exptl_crystal_colour yellow
_exptl_crystal_density_diffrn 1.099
_exptl_crystal_description prism
_exptl_crystal_F_000 1104
_exptl_crystal_size_max 0.284
_exptl_crystal_size_mid 0.261
_exptl_crystal_size_min 0.179
_refine_diff_density_max 0.274
_refine_diff_density_min -0.151
_refine_diff_density_rms 0.032
_refine_ls_abs_structure_details
;
 Flack x determined using 3447 quotients [(I+)-(I-)]/[(I+)+(I-)]
 (Parsons, Flack and Wagner, Acta Cryst. B69 (2013) 249-259).
;
_refine_ls_abs_structure_Flack -0.13(10)
_refine_ls_extinction_coef 0.0045(7)
_refine_ls_extinction_expression Fc^*^=kFc[1+0.001xFc^2^\l^3^/sin(2\q)]^-1/4^
_refine_ls_extinction_method 'SHELXL-2018/3 (Sheldrick 2018)'
_refine_ls_goodness_of_fit_ref 1.062
_refine_ls_hydrogen_treatment mixed
_refine_ls_matrix_type full
_refine_ls_number_parameters 459
_refine_ls_number_reflns 8622
_refine_ls_number_restraints 2
_refine_ls_restrained_S_all 1.062
_refine_ls_R_factor_all 0.0464
_refine_ls_R_factor_gt 0.0362
_refine_ls_shift/su_max 0.000
_refine_ls_shift/su_mean 0.000
_refine_ls_structure_factor_coef Fsqd
_refine_ls_weighting_details 'w=1/[\s^2^(Fo^2^)+(0.0249P)^2^+0.8261P] where P=(Fo^2^+2Fc^2^)/3'
_refine_ls_weighting_scheme calc
_refine_ls_wR_factor_gt 0.0709
_refine_ls_wR_factor_ref 0.0757
_reflns_Friedel_coverage 0.999
_reflns_Friedel_fraction_full 0.999
_reflns_Friedel_fraction_max 0.998
_reflns_number_gt 7717
_reflns_number_total 8622
_reflns_threshold_expression 'I > 2\s(I)'
_cod_data_source_file d4dt01039f2.cif
_cod_data_source_block khriz047
_cod_depositor_comments 'Adding full bibliography for 7716473--7716476.cif.'
_cod_original_cell_volume 3060.50(14)
_cod_database_code 7716475
_shelx_shelxl_version_number 2018/3
_shelx_space_group_comment
;
The symmetry employed for this shelxl refinement is uniquely defined
by the following loop, which should always be used as a source of
symmetry information in preference to the above space-group names.
They are only intended as comments.
;
_shelx_estimated_absorpt_t_min 0.979
_shelx_estimated_absorpt_t_max 0.987

loop_
_space_group_symop_operation_xyz
'x, y, z'
'-y, x-y, z+1/3'
'-x+y, -x, z+2/3'

loop_
_atom_site_label
_atom_site_type_symbol
_atom_site_fract_x
_atom_site_fract_y
_atom_site_fract_z
_atom_site_U_iso_or_equiv
_atom_site_adp_type
_atom_site_occupancy
_atom_site_site_symmetry_order
_atom_site_calc_flag
_atom_site_refinement_flags_posn
_atom_site_refinement_flags_adp
_atom_site_refinement_flags_occupancy
_atom_site_disorder_assembly
_atom_site_disorder_group
Na1 Na 0.41567(8) 0.57860(8) 0.48090(4) 0.0211(2) Uani 1 1 d . . . . .
O3 O 0.26682(16) 0.38474(15) 0.52574(7) 0.0273(4) Uani 1 1 d . . . . .
O4 O 0.51399(16) 0.54059(16) 0.40859(7) 0.0232(4) Uani 1 1 d . . . . .
N1 N 0.58231(17) 0.76677(17) 0.51831(7) 0.0168(4) Uani 1 1 d . . . . .
N2 N 0.36066(18) 0.76217(18) 0.47265(8) 0.0173(4) Uani 1 1 d D . . . .
H2 H 0.430(2) 0.806(2) 0.4529(9) 0.017(6) Uiso 1 1 d D . . . .
C11 C 0.7178(2) 0.8148(2) 0.51525(9) 0.0178(5) Uani 1 1 d . . . . .
C12 C 0.7774(2) 0.7760(2) 0.55443(10) 0.0213(5) Uani 1 1 d . . . . .
C13 C 0.9104(2) 0.8244(2) 0.55172(10) 0.0252(5) Uani 1 1 d . . . . .
H13 H 0.951153 0.799865 0.578420 0.030 Uiso 1 1 calc R U . . .
C14 C 0.9842(2) 0.9074(2) 0.51087(11) 0.0274(6) Uani 1 1 d . . . . .
H14 H 1.075022 0.941045 0.509896 0.033 Uiso 1 1 calc R U . . .
C15 C 0.9246(2) 0.9407(2) 0.47161(11) 0.0246(5) Uani 1 1 d . . . . .
H15 H 0.975303 0.995969 0.443093 0.030 Uiso 1 1 calc R U . . .
C16 C 0.7921(2) 0.8957(2) 0.47250(10) 0.0197(5) Uani 1 1 d . . . . .
C21 C 0.2587(2) 0.7775(2) 0.44912(9) 0.0189(5) Uani 1 1 d . . . . .
C22 C 0.1297(2) 0.6791(2) 0.45579(9) 0.0212(5) Uani 1 1 d . . . . .
C23 C 0.0330(2) 0.6914(3) 0.42951(10) 0.0282(6) Uani 1 1 d . . . . .
H23 H -0.054767 0.625766 0.433846 0.034 Uiso 1 1 calc R U . . .
C24 C 0.0624(3) 0.7969(3) 0.39734(10) 0.0308(6) Uani 1 1 d . . . . .
H24 H -0.004630 0.802529 0.379090 0.037 Uiso 1 1 calc R U . . .
C25 C 0.1888(3) 0.8940(3) 0.39176(10) 0.0271(6) Uani 1 1 d . . . . .
H25 H 0.208284 0.966537 0.369687 0.033 Uiso 1 1 calc R U . . .
C26 C 0.2893(2) 0.8878(2) 0.41800(9) 0.0210(5) Uani 1 1 d . . . . .
C31 C 0.2503(3) 0.3690(3) 0.58273(12) 0.0418(7) Uani 1 1 d . . . . .
H31A H 0.293122 0.321709 0.596180 0.050 Uiso 1 1 calc R U . . .
H31B H 0.156960 0.316890 0.591246 0.050 Uiso 1 1 calc R U . . .
C32 C 0.3054(3) 0.4948(3) 0.61010(12) 0.0413(7) Uani 1 1 d . . . . .
H32A H 0.394730 0.550763 0.597974 0.062 Uiso 1 1 calc R U . . .
H32B H 0.304505 0.482050 0.649158 0.062 Uiso 1 1 calc R U . . .
H32C H 0.253872 0.535509 0.601405 0.062 Uiso 1 1 calc R U . . .
C33 C 0.2000(3) 0.2623(3) 0.49834(12) 0.0405(7) Uani 1 1 d . . . . .
H33A H 0.106629 0.218716 0.507035 0.049 Uiso 1 1 calc R U . . .
H33B H 0.233990 0.206020 0.510605 0.049 Uiso 1 1 calc R U . . .
C34 C 0.2186(3) 0.2828(3) 0.43899(11) 0.0361(6) Uani 1 1 d . . . . .
H34A H 0.171663 0.199225 0.420478 0.054 Uiso 1 1 calc R U . . .
H34B H 0.310928 0.323646 0.430433 0.054 Uiso 1 1 calc R U . . .
H34C H 0.185328 0.338912 0.427033 0.054 Uiso 1 1 calc R U . . .
C41 C 0.6038(2) 0.4945(2) 0.41152(11) 0.0283(6) Uani 1 1 d . . . . .
H41A H 0.686439 0.557306 0.394192 0.034 Uiso 1 1 calc R U . . .
H41B H 0.568605 0.410921 0.392257 0.034 Uiso 1 1 calc R U . . .
C42 C 0.6267(3) 0.4772(3) 0.46966(11) 0.0340(6) Uani 1 1 d . . . . .
H42A H 0.689186 0.446906 0.472063 0.051 Uiso 1 1 calc R U . . .
H42B H 0.544949 0.413423 0.486338 0.051 Uiso 1 1 calc R U . . .
H42C H 0.660954 0.560094 0.488535 0.051 Uiso 1 1 calc R U . . .
C43 C 0.4740(2) 0.5410(2) 0.35402(10) 0.0268(5) Uani 1 1 d . . . . .
H43A H 0.421596 0.451164 0.340704 0.032 Uiso 1 1 calc R U . . .
H43B H 0.550825 0.587288 0.330468 0.032 Uiso 1 1 calc R U . . .
C44 C 0.3952(3) 0.6077(3) 0.35273(11) 0.0352(6) Uani 1 1 d . . . . .
H44A H 0.363894 0.605280 0.315972 0.053 Uiso 1 1 calc R U . . .
H44B H 0.449053 0.697871 0.364179 0.053 Uiso 1 1 calc R U . . .
H44C H 0.321197 0.563344 0.377192 0.053 Uiso 1 1 calc R U . . .
C101 C 0.5474(2) 0.8518(2) 0.53414(9) 0.0162(4) Uani 1 1 d . . . . .
C102 C 0.4027(2) 0.8106(2) 0.52905(9) 0.0162(4) Uani 1 1 d . . . . .
H102 H 0.351660 0.738399 0.554921 0.019 Uiso 1 1 calc R U . . .
C103 C 0.3986(2) 0.9298(2) 0.54740(9) 0.0183(5) Uani 1 1 d . . . . .
C104 C 0.5252(2) 1.0253(2) 0.55991(9) 0.0187(5) Uani 1 1 d . . . . .
C105 C 0.6151(2) 0.9792(2) 0.55286(9) 0.0182(5) Uani 1 1 d . . . . .
C106 C 0.7467(2) 1.0659(2) 0.57022(10) 0.0236(5) Uani 1 1 d . . . . .
H106 H 0.808880 1.038534 0.568413 0.028 Uiso 1 1 calc R U . . .
C107 C 0.7817(2) 1.1847(2) 0.58886(11) 0.0308(6) Uani 1 1 d . . . . .
H107 H 0.867813 1.235874 0.601648 0.037 Uiso 1 1 calc R U . . .
C108 C 0.6958(2) 1.2433(2) 0.59115(11) 0.0300(6) Uani 1 1 d . . . . .
H10A H 0.726463 1.314213 0.564434 0.036 Uiso 1 1 calc R U . . .
H10B H 0.702756 1.281192 0.627345 0.036 Uiso 1 1 calc R U . . .
C109 C 0.5549(2) 1.1460(2) 0.57984(9) 0.0233(5) Uani 1 1 d . . . . .
C110 C 0.4516(3) 1.1669(2) 0.58923(10) 0.0266(5) Uani 1 1 d . . . . .
H110 H 0.468225 1.248074 0.602949 0.032 Uiso 1 1 calc R U . . .
C111 C 0.3249(3) 1.0713(2) 0.57893(10) 0.0265(5) Uani 1 1 d . . . . .
H111 H 0.256181 1.087620 0.586148 0.032 Uiso 1 1 calc R U . . .
C112 C 0.2970(2) 0.9509(2) 0.55802(9) 0.0223(5) Uani 1 1 d . . . . .
H112 H 0.210262 0.885353 0.551310 0.027 Uiso 1 1 calc R U . . .
C121 C 0.6966(2) 0.6866(3) 0.59951(10) 0.0276(5) Uani 1 1 d . . . . .
H121 H 0.606407 0.633552 0.585454 0.033 Uiso 1 1 calc R U . . .
C122 C 0.6909(4) 0.7640(3) 0.64684(12) 0.0510(9) Uani 1 1 d . . . . .
H12A H 0.634943 0.704756 0.674955 0.076 Uiso 1 1 calc R U . . .
H12B H 0.655877 0.818600 0.634808 0.076 Uiso 1 1 calc R U . . .
H12C H 0.778150 0.818708 0.661333 0.076 Uiso 1 1 calc R U . . .
C123 C 0.7401(3) 0.5926(3) 0.61808(12) 0.0340(6) Uani 1 1 d . . . . .
H12D H 0.826545 0.641106 0.634067 0.051 Uiso 1 1 calc R U . . .
H12E H 0.742478 0.542870 0.587123 0.051 Uiso 1 1 calc R U . . .
H12F H 0.679089 0.533437 0.645002 0.051 Uiso 1 1 calc R U . . .
C161 C 0.7343(2) 0.9369(2) 0.42751(9) 0.0232(5) Uani 1 1 d . . . . .
H161 H 0.639049 0.894717 0.433999 0.028 Uiso 1 1 calc R U . . .
C162 C 0.7545(3) 0.8916(3) 0.37235(11) 0.0302(6) Uani 1 1 d . . . . .
H16A H 0.847078 0.935755 0.363946 0.045 Uiso 1 1 calc R U . . .
H16B H 0.708953 0.912039 0.344633 0.045 Uiso 1 1 calc R U . . .
H16C H 0.720261 0.797897 0.373218 0.045 Uiso 1 1 calc R U . . .
C163 C 0.7894(3) 1.0839(2) 0.42738(11) 0.0294(6) Uani 1 1 d . . . . .
H16D H 0.773839 1.111095 0.462515 0.044 Uiso 1 1 calc R U . . .
H16E H 0.746988 1.106675 0.399123 0.044 Uiso 1 1 calc R U . . .
H16F H 0.882714 1.127637 0.420428 0.044 Uiso 1 1 calc R U . . .
C221 C 0.0917(2) 0.5617(2) 0.49127(10) 0.0236(5) Uani 1 1 d . . . . .
H221 H 0.172189 0.558682 0.499442 0.028 Uiso 1 1 calc R U . . .
C222 C -0.0033(3) 0.4344(3) 0.46403(12) 0.0365(7) Uani 1 1 d . . . . .
H22A H -0.086387 0.430844 0.458840 0.055 Uiso 1 1 calc R U . . .
H22B H -0.015776 0.361940 0.486804 0.055 Uiso 1 1 calc R U . . .
H22C H 0.031338 0.428660 0.428962 0.055 Uiso 1 1 calc R U . . .
C223 C 0.0355(3) 0.5736(3) 0.54477(11) 0.0341(6) Uani 1 1 d . . . . .
H22D H 0.100963 0.649447 0.564412 0.051 Uiso 1 1 calc R U . . .
H22E H 0.009335 0.495641 0.566376 0.051 Uiso 1 1 calc R U . . .
H22F H -0.040070 0.583367 0.537887 0.051 Uiso 1 1 calc R U . . .
C261 C 0.4274(2) 0.9987(2) 0.41064(10) 0.0241(5) Uani 1 1 d . . . . .
H261 H 0.483522 0.985050 0.436608 0.029 Uiso 1 1 calc R U . . .
C262 C 0.4412(3) 1.1307(3) 0.42289(12) 0.0399(7) Uani 1 1 d . . . . .
H26A H 0.532531 1.197854 0.420586 0.060 Uiso 1 1 calc R U . . .
H26B H 0.408879 1.129912 0.459295 0.060 Uiso 1 1 calc R U . . .
H26C H 0.391008 1.148955 0.396639 0.060 Uiso 1 1 calc R U . . .
C263 C 0.4751(3) 0.9959(2) 0.35373(10) 0.0293(6) Uani 1 1 d . . . . .
H26D H 0.416920 1.001100 0.327263 0.044 Uiso 1 1 calc R U . . .
H26E H 0.476479 0.915244 0.348478 0.044 Uiso 1 1 calc R U . . .
H26F H 0.562628 1.069712 0.348969 0.044 Uiso 1 1 calc R U . . .

loop_
_atom_site_aniso_label
_atom_site_aniso_U_11
_atom_site_aniso_U_22
_atom_site_aniso_U_33
_atom_site_aniso_U_23
_atom_site_aniso_U_13
_atom_site_aniso_U_12
Na1 0.0213(5) 0.0178(4) 0.0223(5) -0.0024(4) 0.0002(4) 0.0085(4)
O3 0.0294(9) 0.0205(8) 0.0297(10) 0.0035(7) 0.0017(7) 0.0108(7)
O4 0.0280(9) 0.0263(9) 0.0177(8) -0.0023(7) -0.0016(7) 0.0153(7)
N1 0.0164(9) 0.0178(9) 0.0176(10) -0.0013(7) -0.0009(7) 0.0095(8)
N2 0.0159(9) 0.0191(10) 0.0165(10) -0.0013(8) -0.0004(8) 0.0083(8)
C11 0.0180(11) 0.0152(10) 0.0207(12) -0.0045(9) -0.0021(9) 0.0088(9)
C12 0.0245(12) 0.0234(12) 0.0201(12) -0.0045(9) -0.0032(9) 0.0151(10)
C13 0.0261(13) 0.0302(13) 0.0264(13) -0.0055(11) -0.0085(10) 0.0193(11)
C14 0.0153(11) 0.0284(13) 0.0382(15) -0.0032(11) -0.0036(10) 0.0107(10)
C15 0.0195(12) 0.0222(12) 0.0297(14) 0.0008(10) 0.0027(10) 0.0086(10)
C16 0.0184(11) 0.0162(11) 0.0244(13) -0.0025(9) -0.0019(9) 0.0085(9)
C21 0.0225(11) 0.0227(11) 0.0158(11) -0.0034(9) -0.0016(9) 0.0144(10)
C22 0.0210(11) 0.0275(12) 0.0177(12) -0.0020(9) 0.0003(9) 0.0142(10)
C23 0.0225(12) 0.0390(15) 0.0269(14) -0.0028(11) -0.0008(10) 0.0183(11)
C24 0.0318(14) 0.0484(16) 0.0245(14) -0.0030(12) -0.0053(11) 0.0293(13)
C25 0.0384(15) 0.0331(13) 0.0210(13) 0.0013(10) -0.0009(11) 0.0262(12)
C26 0.0275(12) 0.0245(12) 0.0159(12) -0.0032(9) -0.0015(9) 0.0168(10)
C31 0.061(2) 0.0310(15) 0.0297(16) 0.0063(12) 0.0043(14) 0.0206(15)
C32 0.0441(17) 0.0328(15) 0.0335(17) 0.0041(12) 0.0100(13) 0.0092(13)
C33 0.0495(18) 0.0197(13) 0.0399(17) 0.0019(12) -0.0009(14) 0.0081(13)
C34 0.0332(15) 0.0286(14) 0.0371(16) -0.0008(12) -0.0045(12) 0.0084(12)
C41 0.0309(14) 0.0271(13) 0.0318(15) -0.0004(11) 0.0029(11) 0.0182(11)
C42 0.0385(15) 0.0334(15) 0.0373(16) -0.0072(12) -0.0108(12) 0.0236(13)
C43 0.0326(14) 0.0291(13) 0.0170(12) -0.0022(10) -0.0011(10) 0.0142(11)
C44 0.0472(17) 0.0470(17) 0.0211(14) 0.0015(12) -0.0034(12) 0.0308(14)
C101 0.0183(11) 0.0176(11) 0.0126(11) 0.0024(8) 0.0003(8) 0.0088(9)
C102 0.0177(11) 0.0174(11) 0.0138(11) 0.0001(8) -0.0012(8) 0.0091(9)
C103 0.0235(11) 0.0194(11) 0.0149(11) 0.0014(9) -0.0013(9) 0.0130(9)
C104 0.0247(12) 0.0193(11) 0.0132(11) 0.0016(9) 0.0002(9) 0.0118(10)
C105 0.0200(11) 0.0177(11) 0.0170(12) -0.0001(9) -0.0001(9) 0.0095(9)
C106 0.0227(12) 0.0223(12) 0.0244(13) -0.0034(10) -0.0030(10) 0.0103(10)
C107 0.0218(12) 0.0251(13) 0.0375(16) -0.0076(11) -0.0044(11) 0.0057(11)
C108 0.0338(14) 0.0179(12) 0.0341(15) -0.0061(11) -0.0017(11) 0.0098(11)
C109 0.0322(13) 0.0186(11) 0.0202(13) -0.0003(9) -0.0005(10) 0.0136(10)
C110 0.0417(15) 0.0216(12) 0.0240(13) -0.0022(10) -0.0024(11) 0.0216(11)
C111 0.0341(14) 0.0320(14) 0.0248(13) 0.0003(10) 0.0005(11) 0.0252(12)
C112 0.0262(12) 0.0260(12) 0.0189(13) -0.0012(9) -0.0039(10) 0.0160(10)
C121 0.0299(13) 0.0369(14) 0.0227(13) 0.0046(11) -0.0007(10) 0.0218(12)
C122 0.090(3) 0.067(2) 0.0270(16) 0.0118(14) 0.0151(16) 0.063(2)
C123 0.0423(16) 0.0378(15) 0.0300(15) 0.0053(12) -0.0001(12) 0.0261(13)
C161 0.0188(11) 0.0262(13) 0.0216(13) 0.0040(10) 0.0025(9) 0.0092(10)
C162 0.0312(14) 0.0322(14) 0.0249(14) 0.0012(11) -0.0010(11) 0.0141(12)
C163 0.0346(14) 0.0283(13) 0.0275(15) 0.0060(11) 0.0035(11) 0.0173(12)
C221 0.0177(11) 0.0235(12) 0.0285(14) -0.0006(10) -0.0011(10) 0.0093(10)
C222 0.0360(15) 0.0288(14) 0.0414(17) -0.0067(12) -0.0024(13) 0.0138(12)
C223 0.0377(15) 0.0304(14) 0.0302(15) 0.0041(11) 0.0067(12) 0.0140(12)
C261 0.0293(13) 0.0212(12) 0.0224(13) 0.0019(10) -0.0026(10) 0.0132(10)
C262 0.0517(18) 0.0258(14) 0.0416(18) -0.0015(12) 0.0022(14) 0.0189(13)
C263 0.0331(14) 0.0290(13) 0.0249(14) 0.0042(11) 0.0017(11) 0.0150(12)

loop_
_atom_type_symbol
_atom_type_description
_atom_type_scat_dispersion_real
_atom_type_scat_dispersion_imag
_atom_type_scat_source
C C 0.0033 0.0016 'International Tables Vol C Tables 4.2.6.8 and 6.1.1.4'
H H 0.0000 0.0000 'International Tables Vol C Tables 4.2.6.8 and 6.1.1.4'
N N 0.0061 0.0033 'International Tables Vol C Tables 4.2.6.8 and 6.1.1.4'
Na Na 0.0362 0.0249 'International Tables Vol C Tables 4.2.6.8 and 6.1.1.4'
O O 0.0106 0.0060 'International Tables Vol C Tables 4.2.6.8 and 6.1.1.4'

loop_
_geom_angle_atom_site_label_1
_geom_angle_atom_site_label_2
_geom_angle_atom_site_label_3
_geom_angle
_geom_angle_site_symmetry_1
_geom_angle_site_symmetry_3
_geom_angle_publ_flag
O4 Na1 N1 103.10(7) . . ?
O4 Na1 O3 112.25(7) . . ?
N1 Na1 O3 128.10(7) . . ?
O4 Na1 N2 118.26(7) . . ?
N1 Na1 N2 70.75(6) . . ?
O3 Na1 N2 118.59(7) . . ?
C31 O3 C33 111.39(19) . . ?
C31 O3 Na1 125.39(16) . . ?
C33 O3 Na1 122.24(15) . . ?
C41 O4 C43 111.31(18) . . ?
C41 O4 Na1 126.03(14) . . ?
C43 O4 Na1 121.94(14) . . ?
C101 N1 C11 115.71(18) . . ?
C101 N1 Na1 114.25(14) . . ?
C11 N1 Na1 128.32(14) . . ?
C21 N2 C102 118.01(17) . . ?
C21 N2 Na1 136.57(14) . . ?
C102 N2 Na1 94.28(12) . . ?
C21 N2 H2 107.5(16) . . ?
C102 N2 H2 105.1(16) . . ?
Na1 N2 H2 89.3(16) . . ?
C16 C11 C12 119.6(2) . . ?
C16 C11 N1 121.0(2) . . ?
C12 C11 N1 119.3(2) . . ?
C13 C12 C11 119.2(2) . . ?
C13 C12 C121 121.3(2) . . ?
C11 C12 C121 119.5(2) . . ?
C14 C13 C12 121.2(2) . . ?
C14 C13 H13 119.4 . . ?
C12 C13 H13 119.4 . . ?
C15 C14 C13 119.3(2) . . ?
C15 C14 H14 120.3 . . ?
C13 C14 H14 120.3 . . ?
C14 C15 C16 121.9(2) . . ?
C14 C15 H15 119.1 . . ?
C16 C15 H15 119.1 . . ?
C15 C16 C11 118.7(2) . . ?
C15 C16 C161 118.4(2) . . ?
C11 C16 C161 122.9(2) . . ?
C22 C21 C26 120.6(2) . . ?
C22 C21 N2 119.3(2) . . ?
C26 C21 N2 120.0(2) . . ?
C23 C22 C21 118.5(2) . . ?
C23 C22 C221 119.1(2) . . ?
C21 C22 C221 122.4(2) . . ?
C24 C23 C22 121.3(2) . . ?
C24 C23 H23 119.3 . . ?
C22 C23 H23 119.3 . . ?
C25 C24 C23 119.9(2) . . ?
C25 C24 H24 120.1 . . ?
C23 C24 H24 120.1 . . ?
C24 C25 C26 121.2(2) . . ?
C24 C25 H25 119.4 . . ?
C26 C25 H25 119.4 . . ?
C25 C26 C21 118.4(2) . . ?
C25 C26 C261 118.8(2) . . ?
C21 C26 C261 122.7(2) . . ?
O3 C31 C32 111.2(2) . . ?
O3 C31 H31A 109.4 . . ?
C32 C31 H31A 109.4 . . ?
O3 C31 H31B 109.4 . . ?
C32 C31 H31B 109.4 . . ?
H31A C31 H31B 108.0 . . ?
C31 C32 H32A 109.5 . . ?
C31 C32 H32B 109.5 . . ?
H32A C32 H32B 109.5 . . ?
C31 C32 H32C 109.5 . . ?
H32A C32 H32C 109.5 . . ?
H32B C32 H32C 109.5 . . ?
O3 C33 C34 109.8(2) . . ?
O3 C33 H33A 109.7 . . ?
C34 C33 H33A 109.7 . . ?
O3 C33 H33B 109.7 . . ?
C34 C33 H33B 109.7 . . ?
H33A C33 H33B 108.2 . . ?
C33 C34 H34A 109.5 . . ?
C33 C34 H34B 109.5 . . ?
H34A C34 H34B 109.5 . . ?
C33 C34 H34C 109.5 . . ?
H34A C34 H34C 109.5 . . ?
H34B C34 H34C 109.5 . . ?
O4 C41 C42 108.9(2) . . ?
O4 C41 H41A 109.9 . . ?
C42 C41 H41A 109.9 . . ?
O4 C41 H41B 109.9 . . ?
C42 C41 H41B 109.9 . . ?
H41A C41 H41B 108.3 . . ?
C41 C42 H42A 109.5 . . ?
C41 C42 H42B 109.5 . . ?
H42A C42 H42B 109.5 . . ?
C41 C42 H42C 109.5 . . ?
H42A C42 H42C 109.5 . . ?
H42B C42 H42C 109.5 . . ?
O4 C43 C44 108.56(19) . . ?
O4 C43 H43A 110.0 . . ?
C44 C43 H43A 110.0 . . ?
O4 C43 H43B 110.0 . . ?
C44 C43 H43B 110.0 . . ?
H43A C43 H43B 108.4 . . ?
C43 C44 H44A 109.5 . . ?
C43 C44 H44B 109.5 . . ?
H44A C44 H44B 109.5 . . ?
C43 C44 H44C 109.5 . . ?
H44A C44 H44C 109.5 . . ?
H44B C44 H44C 109.5 . . ?
N1 C101 C105 134.0(2) . . ?
N1 C101 C102 117.26(18) . . ?
C105 C101 C102 108.62(18) . . ?
N2 C102 C103 118.61(17) . . ?
N2 C102 C101 107.69(17) . . ?
C103 C102 C101 103.39(17) . . ?
N2 C102 H102 108.9 . . ?
C103 C102 H102 108.9 . . ?
C101 C102 H102 108.9 . . ?
C112 C103 C104 119.9(2) . . ?
C112 C103 C102 132.1(2) . . ?
C104 C103 C102 107.60(18) . . ?
C109 C104 C103 122.4(2) . . ?
C109 C104 C105 125.8(2) . . ?
C103 C104 C105 111.71(19) . . ?
C101 C105 C104 108.67(19) . . ?
C101 C105 C106 134.9(2) . . ?
C104 C105 C106 116.1(2) . . ?
C107 C106 C105 120.6(2) . . ?
C107 C106 H106 119.7 . . ?
C105 C106 H106 119.7 . . ?
C106 C107 C108 125.4(2) . . ?
C106 C107 H107 117.3 . . ?
C108 C107 H107 117.3 . . ?
C107 C108 C109 112.9(2) . . ?
C107 C108 H10A 109.0 . . ?
C109 C108 H10A 109.0 . . ?
C107 C108 H10B 109.0 . . ?
C109 C108 H10B 109.0 . . ?
H10A C108 H10B 107.8 . . ?
C104 C109 C110 117.0(2) . . ?
C104 C109 C108 118.0(2) . . ?
C110 C109 C108 125.0(2) . . ?
C111 C110 C109 121.3(2) . . ?
C111 C110 H110 119.3 . . ?
C109 C110 H110 119.3 . . ?
C110 C111 C112 120.8(2) . . ?
C110 C111 H111 119.6 . . ?
C112 C111 H111 119.6 . . ?
C103 C112 C111 118.5(2) . . ?
C103 C112 H112 120.7 . . ?
C111 C112 H112 120.7 . . ?
C12 C121 C122 110.5(2) . . ?
C12 C121 C123 114.3(2) . . ?
C122 C121 C123 110.5(2) . . ?
C12 C121 H121 107.1 . . ?
C122 C121 H121 107.1 . . ?
C123 C121 H121 107.1 . . ?
C121 C122 H12A 109.5 . . ?
C121 C122 H12B 109.5 . . ?
H12A C122 H12B 109.5 . . ?
C121 C122 H12C 109.5 . . ?
H12A C122 H12C 109.5 . . ?
H12B C122 H12C 109.5 . . ?
C121 C123 H12D 109.5 . . ?
C121 C123 H12E 109.5 . . ?
H12D C123 H12E 109.5 . . ?
C121 C123 H12F 109.5 . . ?
H12D C123 H12F 109.5 . . ?
H12E C123 H12F 109.5 . . ?
C16 C161 C162 111.4(2) . . ?
C16 C161 C163 111.5(2) . . ?
C162 C161 C163 110.4(2) . . ?
C16 C161 H161 107.8 . . ?
C162 C161 H161 107.8 . . ?
C163 C161 H161 107.8 . . ?
C161 C162 H16A 109.5 . . ?
C161 C162 H16B 109.5 . . ?
H16A C162 H16B 109.5 . . ?
C161 C162 H16C 109.5 . . ?
H16A C162 H16C 109.5 . . ?
H16B C162 H16C 109.5 . . ?
C161 C163 H16D 109.5 . . ?
C161 C163 H16E 109.5 . . ?
H16D C163 H16E 109.5 . . ?
C161 C163 H16F 109.5 . . ?
H16D C163 H16F 109.5 . . ?
H16E C163 H16F 109.5 . . ?
C22 C221 C223 111.1(2) . . ?
C22 C221 C222 113.1(2) . . ?
C223 C221 C222 109.6(2) . . ?
C22 C221 H221 107.6 . . ?
C223 C221 H221 107.6 . . ?
C222 C221 H221 107.6 . . ?
C221 C222 H22A 109.5 . . ?
C221 C222 H22B 109.5 . . ?
H22A C222 H22B 109.5 . . ?
C221 C222 H22C 109.5 . . ?
H22A C222 H22C 109.5 . . ?
H22B C222 H22C 109.5 . . ?
C221 C223 H22D 109.5 . . ?
C221 C223 H22E 109.5 . . ?
H22D C223 H22E 109.5 . . ?
C221 C223 H22F 109.5 . . ?
H22D C223 H22F 109.5 . . ?
H22E C223 H22F 109.5 . . ?
C26 C261 C263 110.2(2) . . ?
C26 C261 C262 112.6(2) . . ?
C263 C261 C262 110.9(2) . . ?
C26 C261 H261 107.7 . . ?
C263 C261 H261 107.7 . . ?
C262 C261 H261 107.7 . . ?
C261 C262 H26A 109.5 . . ?
C261 C262 H26B 109.5 . . ?
H26A C262 H26B 109.5 . . ?
C261 C262 H26C 109.5 . . ?
H26A C262 H26C 109.5 . . ?
H26B C262 H26C 109.5 . . ?
C261 C263 H26D 109.5 . . ?
C261 C263 H26E 109.5 . . ?
H26D C263 H26E 109.5 . . ?
C261 C263 H26F 109.5 . . ?
H26D C263 H26F 109.5 . . ?
H26E C263 H26F 109.5 . . ?

loop_
_geom_bond_atom_site_label_1
_geom_bond_atom_site_label_2
_geom_bond_distance
_geom_bond_site_symmetry_2
_geom_bond_publ_flag
Na1 O4 2.3092(18) . ?
Na1 N1 2.323(2) . ?
Na1 O3 2.3742(18) . ?
Na1 N2 2.591(2) . ?
O3 C31 1.427(3) . ?
O3 C33 1.438(3) . ?
O4 C41 1.431(3) . ?
O4 C43 1.436(3) . ?
N1 C101 1.334(3) . ?
N1 C11 1.422(3) . ?
N2 C21 1.441(3) . ?
N2 C102 1.501(3) . ?
N2 H2 0.87(2) . ?
C11 C16 1.410(3) . ?
C11 C12 1.412(3) . ?
C12 C13 1.394(3) . ?
C12 C121 1.513(3) . ?
C13 C14 1.382(4) . ?
C13 H13 0.9500 . ?
C14 C15 1.377(4) . ?
C14 H14 0.9500 . ?
C15 C16 1.393(3) . ?
C15 H15 0.9500 . ?
C16 C161 1.517(3) . ?
C21 C22 1.404(3) . ?
C21 C26 1.408(3) . ?
C22 C23 1.394(3) . ?
C22 C221 1.520(3) . ?
C23 C24 1.380(4) . ?
C23 H23 0.9500 . ?
C24 C25 1.375(4) . ?
C24 H24 0.9500 . ?
C25 C26 1.398(3) . ?
C25 H25 0.9500 . ?
C26 C261 1.523(3) . ?
C31 C32 1.470(4) . ?
C31 H31A 0.9900 . ?
C31 H31B 0.9900 . ?
C32 H32A 0.9800 . ?
C32 H32B 0.9800 . ?
C32 H32C 0.9800 . ?
C33 C34 1.491(4) . ?
C33 H33A 0.9900 . ?
C33 H33B 0.9900 . ?
C34 H34A 0.9800 . ?
C34 H34B 0.9800 . ?
C34 H34C 0.9800 . ?
C41 C42 1.501(4) . ?
C41 H41A 0.9900 . ?
C41 H41B 0.9900 . ?
C42 H42A 0.9800 . ?
C42 H42B 0.9800 . ?
C42 H42C 0.9800 . ?
C43 C44 1.507(4) . ?
C43 H43A 0.9900 . ?
C43 H43B 0.9900 . ?
C44 H44A 0.9800 . ?
C44 H44B 0.9800 . ?
C44 H44C 0.9800 . ?
C101 C105 1.398(3) . ?
C101 C102 1.546(3) . ?
C102 C103 1.518(3) . ?
C102 H102 1.0000 . ?
C103 C112 1.381(3) . ?
C103 C104 1.398(3) . ?
C104 C109 1.391(3) . ?
C104 C105 1.440(3) . ?
C105 C106 1.449(3) . ?
C106 C107 1.344(3) . ?
C106 H106 0.9500 . ?
C107 C108 1.504(4) . ?
C107 H107 0.9500 . ?
C108 C109 1.517(3) . ?
C108 H10A 0.9900 . ?
C108 H10B 0.9900 . ?
C109 C110 1.394(3) . ?
C110 C111 1.389(4) . ?
C110 H110 0.9500 . ?
C111 C112 1.402(3) . ?
C111 H111 0.9500 . ?
C112 H112 0.9500 . ?
C121 C122 1.516(4) . ?
C121 C123 1.524(3) . ?
C121 H121 1.0000 . ?
C122 H12A 0.9800 . ?
C122 H12B 0.9800 . ?
C122 H12C 0.9800 . ?
C123 H12D 0.9800 . ?
C123 H12E 0.9800 . ?
C123 H12F 0.9800 . ?
C161 C162 1.534(3) . ?
C161 C163 1.535(3) . ?
C161 H161 1.0000 . ?
C162 H16A 0.9800 . ?
C162 H16B 0.9800 . ?
C162 H16C 0.9800 . ?
C163 H16D 0.9800 . ?
C163 H16E 0.9800 . ?
C163 H16F 0.9800 . ?
C221 C223 1.526(4) . ?
C221 C222 1.526(3) . ?
C221 H221 1.0000 . ?
C222 H22A 0.9800 . ?
C222 H22B 0.9800 . ?
C222 H22C 0.9800 . ?
C223 H22D 0.9800 . ?
C223 H22E 0.9800 . ?
C223 H22F 0.9800 . ?
C261 C263 1.529(4) . ?
C261 C262 1.531(3) . ?
C261 H261 1.0000 . ?
C262 H26A 0.9800 . ?
C262 H26B 0.9800 . ?
C262 H26C 0.9800 . ?
C263 H26D 0.9800 . ?
C263 H26E 0.9800 . ?
C263 H26F 0.9800 . ?

loop_
_geom_torsion_atom_site_label_1
_geom_torsion_atom_site_label_2
_geom_torsion_atom_site_label_3
_geom_torsion_atom_site_label_4
_geom_torsion
_geom_torsion_site_symmetry_1
_geom_torsion_site_symmetry_2
_geom_torsion_site_symmetry_3
_geom_torsion_site_symmetry_4
_geom_torsion_publ_flag
C101 N1 C11 C16 -75.4(3) . . . . ?
Na1 N1 C11 C16 88.6(2) . . . . ?
C101 N1 C11 C12 107.4(2) . . . . ?
Na1 N1 C11 C12 -88.6(2) . . . . ?
C16 C11 C12 C13 3.5(3) . . . . ?
N1 C11 C12 C13 -179.3(2) . . . . ?
C16 C11 C12 C121 -178.6(2) . . . . ?
N1 C11 C12 C121 -1.4(3) . . . . ?
C11 C12 C13 C14 -1.3(3) . . . . ?
C121 C12 C13 C14 -179.1(2) . . . . ?
C12 C13 C14 C15 -1.3(4) . . . . ?
C13 C14 C15 C16 1.6(4) . . . . ?
C14 C15 C16 C11 0.6(4) . . . . ?
C14 C15 C16 C161 -179.8(2) . . . . ?
C12 C11 C16 C15 -3.2(3) . . . . ?
N1 C11 C16 C15 179.6(2) . . . . ?
C12 C11 C16 C161 177.3(2) . . . . ?
N1 C11 C16 C161 0.1(3) . . . . ?
C102 N2 C21 C22 -89.9(3) . . . . ?
Na1 N2 C21 C22 43.4(3) . . . . ?
C102 N2 C21 C26 92.7(3) . . . . ?
Na1 N2 C21 C26 -134.1(2) . . . . ?
C26 C21 C22 C23 2.0(3) . . . . ?
N2 C21 C22 C23 -175.4(2) . . . . ?
C26 C21 C22 C221 -176.9(2) . . . . ?
N2 C21 C22 C221 5.7(3) . . . . ?
C21 C22 C23 C24 0.4(4) . . . . ?
C221 C22 C23 C24 179.3(2) . . . . ?
C22 C23 C24 C25 -1.5(4) . . . . ?
C23 C24 C25 C26 0.3(4) . . . . ?
C24 C25 C26 C21 2.0(4) . . . . ?
C24 C25 C26 C261 -179.6(2) . . . . ?
C22 C21 C26 C25 -3.2(3) . . . . ?
N2 C21 C26 C25 174.3(2) . . . . ?
C22 C21 C26 C261 178.5(2) . . . . ?
N2 C21 C26 C261 -4.1(3) . . . . ?
C33 O3 C31 C32 -173.2(3) . . . . ?
Na1 O3 C31 C32 17.9(3) . . . . ?
C31 O3 C33 C34 179.5(2) . . . . ?
Na1 O3 C33 C34 -11.2(3) . . . . ?
C43 O4 C41 C42 -171.6(2) . . . . ?
Na1 O4 C41 C42 -1.3(3) . . . . ?
C41 O4 C43 C44 -172.1(2) . . . . ?
Na1 O4 C43 C44 17.1(3) . . . . ?
C11 N1 C101 C105 -5.7(4) . . . . ?
Na1 N1 C101 C105 -172.0(2) . . . . ?
C11 N1 C101 C102 170.19(19) . . . . ?
Na1 N1 C101 C102 3.9(2) . . . . ?
C21 N2 C102 C103 -33.4(3) . . . . ?
Na1 N2 C102 C103 176.79(17) . . . . ?
C21 N2 C102 C101 -150.15(19) . . . . ?
Na1 N2 C102 C101 60.00(16) . . . . ?
N1 C101 C102 N2 -50.8(2) . . . . ?
C105 C101 C102 N2 126.06(19) . . . . ?
N1 C101 C102 C103 -177.19(19) . . . . ?
C105 C101 C102 C103 -0.3(2) . . . . ?
N2 C102 C103 C112 69.5(3) . . . . ?
C101 C102 C103 C112 -171.5(2) . . . . ?
N2 C102 C103 C104 -118.0(2) . . . . ?
C101 C102 C103 C104 1.1(2) . . . . ?
C112 C103 C104 C109 -4.2(3) . . . . ?
C102 C103 C104 C109 -177.8(2) . . . . ?
C112 C103 C104 C105 172.1(2) . . . . ?
C102 C103 C104 C105 -1.5(3) . . . . ?
N1 C101 C105 C104 175.6(2) . . . . ?
C102 C101 C105 C104 -0.6(2) . . . . ?
N1 C101 C105 C106 -10.8(5) . . . . ?
C102 C101 C105 C106 173.1(3) . . . . ?
C109 C104 C105 C101 177.5(2) . . . . ?
C103 C104 C105 C101 1.3(3) . . . . ?
C109 C104 C105 C106 2.5(3) . . . . ?
C103 C104 C105 C106 -173.6(2) . . . . ?
C101 C105 C106 C107 -176.9(3) . . . . ?
C104 C105 C106 C107 -3.6(3) . . . . ?
C105 C106 C107 C108 -3.5(4) . . . . ?
C106 C107 C108 C109 10.8(4) . . . . ?
C103 C104 C109 C110 2.7(3) . . . . ?
C105 C104 C109 C110 -173.0(2) . . . . ?
C103 C104 C109 C108 -178.9(2) . . . . ?
C105 C104 C109 C108 5.3(4) . . . . ?
C107 C108 C109 C104 -11.1(3) . . . . ?
C107 C108 C109 C110 167.2(2) . . . . ?
C104 C109 C110 C111 -0.2(4) . . . . ?
C108 C109 C110 C111 -178.4(2) . . . . ?
C109 C110 C111 C112 -0.8(4) . . . . ?
C104 C103 C112 C111 3.0(3) . . . . ?
C102 C103 C112 C111 174.8(2) . . . . ?
C110 C111 C112 C103 -0.6(4) . . . . ?
C13 C12 C121 C122 89.4(3) . . . . ?
C11 C12 C121 C122 -88.4(3) . . . . ?
C13 C12 C121 C123 -35.9(3) . . . . ?
C11 C12 C121 C123 146.3(2) . . . . ?
C15 C16 C161 C162 60.8(3) . . . . ?
C11 C16 C161 C162 -119.7(2) . . . . ?
C15 C16 C161 C163 -63.1(3) . . . . ?
C11 C16 C161 C163 116.5(2) . . . . ?
C23 C22 C221 C223 -75.5(3) . . . . ?
C21 C22 C221 C223 103.4(3) . . . . ?
C23 C22 C221 C222 48.2(3) . . . . ?
C21 C22 C221 C222 -132.9(2) . . . . ?
C25 C26 C261 C263 -71.8(3) . . . . ?
C21 C26 C261 C263 106.5(3) . . . . ?
C25 C26 C261 C262 52.5(3) . . . . ?
C21 C26 C261 C262 -129.2(2) . . . . ?
